data_2108572
loop_
_publ_author_name
'Ghanta, Sivaprasad'
'Roy, Nilanjan'
'Jana, Partha Pratim'

_publ_section_title
;
 Crystal structures of two very similar 2\\times 2\\times 2
 superstructures of \g-brass-related phases in ternary Ir--Cd--Cu system
;
_journal_coeditor_code DK5085
_journal_issue 1
_journal_name_full 'Acta Crystallographica Section B'
_journal_page_first
;
;
_journal_paper_doi 10.1107/S2052520619015488
_journal_volume 76
_journal_year 2020
_chemical_formula_sum 'Cd81.199 Cu15.659 Ir5.873'
_chemical_formula_weight 11251.6
_space_group_IT_number 216
_space_group_name_Hall 'F -4 2 3'
_space_group_name_H-M_alt 'F -4 3 m'
_symmetry_cell_setting cubic
_symmetry_Int_Tables_number 216
_symmetry_space_group_name_Hall 'F -4 2 3'
_symmetry_space_group_name_H-M 'F -4 3 m'
_cell_angle_alpha 90
_cell_angle_beta 90
_cell_angle_gamma 90
_cell_formula_units_Z 4
_cell_length_a 19.7850(8)
_cell_length_b 19.7850(8)
_cell_length_c 19.7850(8)
_cell_measurement_reflns_used 3657
_cell_measurement_temperature 293
_cell_measurement_theta_max 32.53
_cell_measurement_theta_min 3.41
_cell_volume 7744.8(5)
_computing_cell_refinement
;
CrysAlisPro, Agilent Technologies,
Version 1.171.35.21 (release 20-01-2012 CrysAlis171 .NET)
(compiled Jan 23 2012,18:06:46)
;
_computing_data_collection
;
CrysAlisPro, Agilent Technologies,
Version 1.171.35.21 (release 20-01-2012 CrysAlis171 .NET)
(compiled Jan 23 2012,18:06:46)
;
_computing_data_reduction
;
CrysAlisPro, Agilent Technologies,
Version 1.171.35.21 (release 20-01-2012 CrysAlis171 .NET)
(compiled Jan 23 2012,18:06:46)
;
_diffrn_ambient_temperature 293
_diffrn_detector_area_resol_mean 16.1367
_diffrn_measured_fraction_theta_full 0.98
_diffrn_measured_fraction_theta_max 0.97
_diffrn_measurement_device 'four-circle diffractometer'
_diffrn_measurement_device_type 'Xcalibur, Eos'
_diffrn_measurement_method '\w scans'
_diffrn_radiation_monochromator graphite
_diffrn_radiation_probe x-ray
_diffrn_radiation_source 'Enhance (Mo) X-ray Source'
_diffrn_radiation_type 'Mo K\a'
_diffrn_radiation_wavelength 0.7107
_diffrn_reflns_av_R_equivalents 0.0676
_diffrn_reflns_av_unetI/netI 0.0374
_diffrn_reflns_limit_h_max 29
_diffrn_reflns_limit_h_min -27
_diffrn_reflns_limit_k_max 27
_diffrn_reflns_limit_k_min -29
_diffrn_reflns_limit_l_max 29
_diffrn_reflns_limit_l_min -28
_diffrn_reflns_number 15037
_diffrn_reflns_theta_full 32.58
_diffrn_reflns_theta_max 32.6
_diffrn_reflns_theta_min 3.42
_exptl_absorpt_coefficient_mu 35.953
_exptl_absorpt_correction_T_max 1
_exptl_absorpt_correction_T_min 0.601
_exptl_absorpt_correction_type multi-scan
_exptl_absorpt_process_details
;
CrysAlisPro, Agilent Technologies,
Version 1.171.35.21 (release 20-01-2012 CrysAlis171 .NET)
(compiled Jan 23 2012,18:06:46)
Empirical absorption correction using spherical harmonics,
 implemented in SCALE3 ABSPACK scaling algorithm.
;
_exptl_crystal_colour 'Silvery with metallic luster'
_exptl_crystal_density_diffrn 9.6497
_exptl_crystal_description rectangle
_exptl_crystal_F_000 19216
_exptl_crystal_size_max 0.07
_exptl_crystal_size_mid 0.05
_exptl_crystal_size_min 0.05
_refine_diff_density_max 2.64
_refine_diff_density_min -3.88
_refine_ls_abs_structure_details '  639 of Friedel pairs used in the refinement'
_refine_ls_abs_structure_Flack 1
_refine_ls_extinction_coef 43(15)
_refine_ls_extinction_method 'B-C type 1 Gaussian isotropic (Becker & Coppens, 1974)'
_refine_ls_goodness_of_fit_gt 1.12
_refine_ls_goodness_of_fit_ref 1.10
_refine_ls_number_constraints 13
_refine_ls_number_parameters 68
_refine_ls_number_reflns 1393
_refine_ls_number_restraints 0
_refine_ls_R_factor_all 0.0388
_refine_ls_R_factor_gt 0.0309
_refine_ls_shift/su_max 0.0144
_refine_ls_shift/su_mean 0.0021
_refine_ls_structure_factor_coef Fsqd
_refine_ls_weighting_details w=1/(\s^2^(I)+0.0004I^2^)
_refine_ls_weighting_scheme sigma
_refine_ls_wR_factor_gt 0.0551
_refine_ls_wR_factor_ref 0.0577
_reflns_number_gt 1245
_reflns_number_total 1393
_reflns_threshold_expression I>3\s(I)
_cod_data_source_file dk5085sup1.cif
_cod_data_source_block S4
_cod_depositor_comments
;
 Changed the '_journal_coeditor_code' data item value
 from 'DK5085SUP1' to 'DK5085'.

 Antanas Vaitkus.
 2020-01-15
;
_cod_original_sg_symbol_Hall 'F -4;2;3'
_cod_original_formula_sum 'Ir5.873 Cd81.199 Cu15.659'
_cod_database_code 2108572
_cod_database_fobs_code 2108572

loop_
_space_group_symop_id
_space_group_symop_operation_xyz
1 x,y,z
2 -x,-y,z
3 -x,y,-z
4 x,-y,-z
5 z,x,y
6 z,-x,-y
7 -z,-x,y
8 -z,x,-y
9 y,z,x
10 -y,z,-x
11 y,-z,-x
12 -y,-z,x
13 y,x,z
14 -y,-x,z
15 y,-x,-z
16 -y,x,-z
17 x,z,y
18 -x,z,-y
19 -x,-z,y
20 x,-z,-y
21 z,y,x
22 z,-y,-x
23 -z,y,-x
24 -z,-y,x
25 x,y+1/2,z+1/2
26 -x,-y+1/2,z+1/2
27 -x,y+1/2,-z+1/2
28 x,-y+1/2,-z+1/2
29 z,x+1/2,y+1/2
30 z,-x+1/2,-y+1/2
31 -z,-x+1/2,y+1/2
32 -z,x+1/2,-y+1/2
33 y,z+1/2,x+1/2
34 -y,z+1/2,-x+1/2
35 y,-z+1/2,-x+1/2
36 -y,-z+1/2,x+1/2
37 y,x+1/2,z+1/2
38 -y,-x+1/2,z+1/2
39 y,-x+1/2,-z+1/2
40 -y,x+1/2,-z+1/2
41 x,z+1/2,y+1/2
42 -x,z+1/2,-y+1/2
43 -x,-z+1/2,y+1/2
44 x,-z+1/2,-y+1/2
45 z,y+1/2,x+1/2
46 z,-y+1/2,-x+1/2
47 -z,y+1/2,-x+1/2
48 -z,-y+1/2,x+1/2
49 x+1/2,y,z+1/2
50 -x+1/2,-y,z+1/2
51 -x+1/2,y,-z+1/2
52 x+1/2,-y,-z+1/2
53 z+1/2,x,y+1/2
54 z+1/2,-x,-y+1/2
55 -z+1/2,-x,y+1/2
56 -z+1/2,x,-y+1/2
57 y+1/2,z,x+1/2
58 -y+1/2,z,-x+1/2
59 y+1/2,-z,-x+1/2
60 -y+1/2,-z,x+1/2
61 y+1/2,x,z+1/2
62 -y+1/2,-x,z+1/2
63 y+1/2,-x,-z+1/2
64 -y+1/2,x,-z+1/2
65 x+1/2,z,y+1/2
66 -x+1/2,z,-y+1/2
67 -x+1/2,-z,y+1/2
68 x+1/2,-z,-y+1/2
69 z+1/2,y,x+1/2
70 z+1/2,-y,-x+1/2
71 -z+1/2,y,-x+1/2
72 -z+1/2,-y,x+1/2
73 x+1/2,y+1/2,z
74 -x+1/2,-y+1/2,z
75 -x+1/2,y+1/2,-z
76 x+1/2,-y+1/2,-z
77 z+1/2,x+1/2,y
78 z+1/2,-x+1/2,-y
79 -z+1/2,-x+1/2,y
80 -z+1/2,x+1/2,-y
81 y+1/2,z+1/2,x
82 -y+1/2,z+1/2,-x
83 y+1/2,-z+1/2,-x
84 -y+1/2,-z+1/2,x
85 y+1/2,x+1/2,z
86 -y+1/2,-x+1/2,z
87 y+1/2,-x+1/2,-z
88 -y+1/2,x+1/2,-z
89 x+1/2,z+1/2,y
90 -x+1/2,z+1/2,-y
91 -x+1/2,-z+1/2,y
92 x+1/2,-z+1/2,-y
93 z+1/2,y+1/2,x
94 z+1/2,-y+1/2,-x
95 -z+1/2,y+1/2,-x
96 -z+1/2,-y+1/2,x

loop_
_atom_site_label
_atom_site_type_symbol
_atom_site_fract_x
_atom_site_fract_y
_atom_site_fract_z
_atom_site_adp_type
_atom_site_U_iso_or_equiv
_atom_site_site_symmetry_multiplicity
_atom_site_occupancy
_atom_site_calc_flag
Cu11 Cu 0.04737(8) 0.04737(8) 0.04737(8) Uani 0.0104(3) 16 1 d
Cd12 Cd 0.91972(6) 0.91972(6) 0.91972(6) Uani 0.0126(4) 16 0.558(18) d
Cu12 Cu 0.91972(6) 0.91972(6) 0.91972(6) Uani 0.0126(4) 16 0.442(18) d
Cu13 Cu 0.16060(11) 0 0 Uani 0.0116(5) 24 1 d
Cd14 Cd 0.14773(4) 0.14773(4) 0.03109(6) Uani 0.0187(2) 48 1 d
Cu20 Cu 0.25 0.25 0.25 Uani 0.032(2) 4 0.73(3) d
Cd21 Cd 0.17574(11) 0.17574(11) 0.17574(11) Uani 0.0385(7) 16 0.63(2) d
Cu21 Cu 0.17574(11) 0.17574(11) 0.17574(11) Uani 0.0385(7) 16 0.37(2) d
Cd22 Cd 0.29871(4) 0.29871(4) 0.40975(7) Uani 0.0236(3) 48 1 d
Cd23 Cd 0.44363(4) 0.44363(4) 0.26833(5) Uani 0.0156(2) 48 1 d
Cd31 Cd 0.39485(8) 0 0 Uani 0.0138(4) 24 0.721(15) d
Cu31 Cu 0.39485(8) 0 0 Uani 0.0138(4) 24 0.279(15) d
Ir32 Ir 0.40034(2) 0.40034(2) 0.40034(2) Uani 0.00568(8) 16 1 d
Cd33 Cd 0.35695(4) 0.35695(4) 0.53228(5) Uani 0.0155(2) 48 1 d
Cd41 Cd 0.80297(5) 0.80297(5) 0.80297(5) Uani 0.01258(19) 16 1 d
Ir42 Ir 0.66546(3) 0.66546(3) 0.66546(3) Uani 0.0107(2) 16 0.468(10) d
Cd42 Cd 0.66546(3) 0.66546(3) 0.66546(3) Uani 0.0107(2) 16 0.532(10) d
Cd43 Cd 0.56488(8) 0.25 0.25 Uani 0.0176(3) 24 1 d
Cd44 Cd 0.40640(4) 0.40640(4) 0.77587(5) Uani 0.0164(2) 48 1 d

loop_
_atom_site_aniso_label
_atom_site_aniso_type_symbol
_atom_site_aniso_U_11
_atom_site_aniso_U_22
_atom_site_aniso_U_33
_atom_site_aniso_U_12
_atom_site_aniso_U_13
_atom_site_aniso_U_23
Cu11 Cu 0.0104(5) 0.0104(5) 0.0104(5) 0.0028(6) 0.0028(6) 0.0028(6)
Cd12 Cd 0.0126(6) 0.0126(6) 0.0126(6) 0.0008(4) 0.0008(4) 0.0008(4)
Cu12 Cu 0.0126(6) 0.0126(6) 0.0126(6) 0.0008(4) 0.0008(4) 0.0008(4)
Cu13 Cu 0.0059(10) 0.0144(7) 0.0144(7) 0 0 -0.0007(9)
Cd14 Cd 0.0182(3) 0.0182(3) 0.0197(5) 0.0052(4) -0.0009(3) -0.0009(3)
Cu20 Cu 0.032(3) 0.032(3) 0.032(3) 0 0 0
Cd21 Cd 0.0385(12) 0.0385(12) 0.0385(12) 0.0223(10) 0.0223(10) 0.0223(10)
Cu21 Cu 0.0385(12) 0.0385(12) 0.0385(12) 0.0223(10) 0.0223(10) 0.0223(10)
Cd22 Cd 0.0188(3) 0.0188(3) 0.0331(7) -0.0083(4) -0.0042(3) -0.0042(3)
Cd23 Cd 0.0175(3) 0.0175(3) 0.0119(5) 0.0019(4) 0.0028(3) 0.0028(3)
Cd31 Cd 0.0174(9) 0.0119(6) 0.0119(6) 0 0 -0.0037(6)
Cu31 Cu 0.0174(9) 0.0119(6) 0.0119(6) 0 0 -0.0037(6)
Ir32 Ir 0.00568(15) 0.00568(15) 0.00568(15) -0.00037(16) -0.00037(16) -0.00037(16)
Cd33 Cd 0.0177(3) 0.0177(3) 0.0110(5) 0.0017(4) 0.0008(3) 0.0008(3)
Cd41 Cd 0.0126(3) 0.0126(3) 0.0126(3) 0.0001(4) 0.0001(4) 0.0001(4)
Ir42 Ir 0.0107(4) 0.0107(4) 0.0107(4) -0.0018(2) -0.0018(2) -0.0018(2)
Cd42 Cd 0.0107(4) 0.0107(4) 0.0107(4) -0.0018(2) -0.0018(2) -0.0018(2)
Cd43 Cd 0.0174(7) 0.0177(4) 0.0177(4) 0 0 -0.0028(6)
Cd44 Cd 0.0158(3) 0.0158(3) 0.0176(5) -0.0024(4) -0.0026(3) -0.0026(3)

loop_
_atom_type_symbol
_atom_type_scat_dispersion_real
_atom_type_scat_dispersion_imag
_atom_type_scat_source
Cd -0.8075 1.2024 'International Tables Vol C tables 4.2.6.8 and 6.1.1.1'
Cu 0.3201 1.2651 'International Tables Vol C tables 4.2.6.8 and 6.1.1.1'
Ir -1.4442 7.9887 'International Tables Vol C tables 4.2.6.8 and 6.1.1.1'

loop_
_geom_angle_atom_site_label_1
_geom_angle_atom_site_label_2
_geom_angle_atom_site_label_3
_geom_angle_site_symmetry_1
_geom_angle_site_symmetry_3
_geom_angle
Cu11 Cu11 Cu11 2_555 3_555 60.00(6)
Cu11 Cu11 Cu11 2_555 4_555 60.00(6)
Cu11 Cu11 Cd12 2_555 2_664 110.03(7)
Cu11 Cu11 Cd12 2_555 3_646 60.46(6)
Cu11 Cu11 Cd12 2_555 4_466 60.46(6)
Cu11 Cu11 Cu13 2_555 . 110.73(7)
Cu11 Cu11 Cu13 2_555 5_555 110.73(7)
Cu11 Cu11 Cu13 2_555 9_555 59.39(6)
Cu11 Cu11 Cd14 2_555 . 173.46(8)
Cu11 Cu11 Cd14 2_555 5_555 114.59(7)
Cu11 Cu11 Cd14 2_555 9_555 114.59(7)
Cu11 Cu11 Cu11 3_555 4_555 60.00(6)
Cu11 Cu11 Cd12 3_555 2_664 60.46(6)
Cu11 Cu11 Cd12 3_555 3_646 110.03(7)
Cu11 Cu11 Cd12 3_555 4_466 60.46(6)
Cu11 Cu11 Cu13 3_555 . 110.73(7)
Cu11 Cu11 Cu13 3_555 5_555 59.39(6)
Cu11 Cu11 Cu13 3_555 9_555 110.73(7)
Cu11 Cu11 Cd14 3_555 . 114.59(7)
Cu11 Cu11 Cd14 3_555 5_555 114.59(7)
Cu11 Cu11 Cd14 3_555 9_555 173.46(8)
Cu11 Cu11 Cd12 4_555 2_664 60.46(6)
Cu11 Cu11 Cd12 4_555 3_646 60.46(6)
Cu11 Cu11 Cd12 4_555 4_466 110.03(7)
Cu11 Cu11 Cu13 4_555 . 59.39(6)
Cu11 Cu11 Cu13 4_555 5_555 110.73(7)
Cu11 Cu11 Cu13 4_555 9_555 110.73(7)
Cu11 Cu11 Cd14 4_555 . 114.59(7)
Cu11 Cu11 Cd14 4_555 5_555 173.46(8)
Cu11 Cu11 Cd14 4_555 9_555 114.59(7)
Cd12 Cu11 Cd12 2_664 3_646 113.36(7)
Cd12 Cu11 Cd12 2_664 4_466 113.36(7)
Cd12 Cu11 Cu13 2_664 . 62.64(4)
Cd12 Cu11 Cu13 2_664 5_555 62.64(4)
Cd12 Cu11 Cu13 2_664 9_555 169.42(8)
Cd12 Cu11 Cd14 2_664 . 63.43(5)
Cd12 Cu11 Cd14 2_664 5_555 121.16(7)
Cd12 Cu11 Cd14 2_664 9_555 121.16(7)
Cd12 Cu11 Cd12 3_646 4_466 113.36(7)
Cd12 Cu11 Cu13 3_646 . 62.64(4)
Cd12 Cu11 Cu13 3_646 5_555 169.42(8)
Cd12 Cu11 Cu13 3_646 9_555 62.64(4)
Cd12 Cu11 Cd14 3_646 . 121.16(7)
Cd12 Cu11 Cd14 3_646 5_555 121.16(7)
Cd12 Cu11 Cd14 3_646 9_555 63.43(5)
Cd12 Cu11 Cu13 4_466 . 169.42(8)
Cd12 Cu11 Cu13 4_466 5_555 62.64(4)
Cd12 Cu11 Cu13 4_466 9_555 62.64(4)
Cd12 Cu11 Cd14 4_466 . 121.16(7)
Cd12 Cu11 Cd14 4_466 5_555 63.43(5)
Cd12 Cu11 Cd14 4_466 9_555 121.16(7)
Cu13 Cu11 Cu13 . 5_555 119.35(6)
Cu13 Cu11 Cu13 . 9_555 119.35(6)
Cu13 Cu11 Cd14 . . 66.88(5)
Cu13 Cu11 Cd14 . 5_555 127.16(7)
Cu13 Cu11 Cd14 . 9_555 66.88(5)
Cu13 Cu11 Cu13 5_555 9_555 119.35(6)
Cu13 Cu11 Cd14 5_555 . 66.88(5)
Cu13 Cu11 Cd14 5_555 5_555 66.88(5)
Cu13 Cu11 Cd14 5_555 9_555 127.16(7)
Cu13 Cu11 Cd14 9_555 . 127.16(7)
Cu13 Cu11 Cd14 9_555 5_555 66.88(5)
Cu13 Cu11 Cd14 9_555 9_555 66.88(5)
Cd14 Cu11 Cd14 . 5_555 70.52(5)
Cd14 Cu11 Cd14 . 9_555 70.52(5)
Cd14 Cu11 Cd14 5_555 9_555 70.52(5)
Cu11 Cd12 Cu11 2_666 3_666 59.09(5)
Cu11 Cd12 Cu11 2_666 4_666 59.09(5)
Cu11 Cd12 Cu12 2_666 . 0
Cu11 Cd12 Cu13 2_666 2_666 57.16(5)
Cu11 Cd12 Cu13 2_666 6_666 57.16(5)
Cu11 Cd12 Cu13 2_666 10_666 105.25(6)
Cu11 Cd12 Cd14 2_666 2_666 60.61(5)
Cu11 Cd12 Cd14 2_666 6_666 111.08(6)
Cu11 Cd12 Cd14 2_666 10_666 111.08(6)
Cu11 Cd12 Cd44 2_666 73_555 167.43(6)
Cu11 Cd12 Cd44 2_666 29_555 110.40(5)
Cu11 Cd12 Cd44 2_666 57_555 110.40(5)
Cu11 Cd12 Cu11 3_666 4_666 59.09(5)
Cu11 Cd12 Cu12 3_666 . 0
Cu11 Cd12 Cu13 3_666 2_666 57.16(5)
Cu11 Cd12 Cu13 3_666 6_666 105.25(6)
Cu11 Cd12 Cu13 3_666 10_666 57.16(5)
Cu11 Cd12 Cd14 3_666 2_666 111.08(6)
Cu11 Cd12 Cd14 3_666 6_666 111.08(6)
Cu11 Cd12 Cd14 3_666 10_666 60.61(5)
Cu11 Cd12 Cd44 3_666 73_555 110.40(5)
Cu11 Cd12 Cd44 3_666 29_555 110.40(5)
Cu11 Cd12 Cd44 3_666 57_555 167.43(6)
Cu11 Cd12 Cu12 4_666 . 0
Cu11 Cd12 Cu13 4_666 2_666 105.25(6)
Cu11 Cd12 Cu13 4_666 6_666 57.16(5)
Cu11 Cd12 Cu13 4_666 10_666 57.16(5)
Cu11 Cd12 Cd14 4_666 2_666 111.08(6)
Cu11 Cd12 Cd14 4_666 6_666 60.61(5)
Cu11 Cd12 Cd14 4_666 10_666 111.08(6)
Cu11 Cd12 Cd44 4_666 73_555 110.40(5)
Cu11 Cd12 Cd44 4_666 29_555 167.43(6)
Cu11 Cd12 Cd44 4_666 57_555 110.40(5)
Cu12 Cd12 Cu13 . 2_666 0
Cu12 Cd12 Cu13 . 6_666 0
Cu12 Cd12 Cu13 . 10_666 0
Cu12 Cd12 Cd14 . 2_666 0
Cu12 Cd12 Cd14 . 6_666 0
Cu12 Cd12 Cd14 . 10_666 0
Cu12 Cd12 Cd44 . 73_555 0
Cu12 Cd12 Cd44 . 29_555 0
Cu12 Cd12 Cd44 . 57_555 0
Cu13 Cd12 Cu13 2_666 6_666 109.48(5)
Cu13 Cd12 Cu13 2_666 10_666 109.48(5)
Cu13 Cd12 Cd14 2_666 2_666 63.99(3)
Cu13 Cd12 Cd14 2_666 6_666 165.86(6)
Cu13 Cd12 Cd14 2_666 10_666 63.99(3)
Cu13 Cd12 Cd44 2_666 73_555 124.91(5)
Cu13 Cd12 Cd44 2_666 29_555 62.18(5)
Cu13 Cd12 Cd44 2_666 57_555 124.91(5)
Cu13 Cd12 Cu13 6_666 10_666 109.48(5)
Cu13 Cd12 Cd14 6_666 2_666 63.99(3)
Cu13 Cd12 Cd14 6_666 6_666 63.99(3)
Cu13 Cd12 Cd14 6_666 10_666 165.86(6)
Cu13 Cd12 Cd44 6_666 73_555 124.91(5)
Cu13 Cd12 Cd44 6_666 29_555 124.91(5)
Cu13 Cd12 Cd44 6_666 57_555 62.18(5)
Cu13 Cd12 Cd14 10_666 2_666 165.86(6)
Cu13 Cd12 Cd14 10_666 6_666 63.99(3)
Cu13 Cd12 Cd14 10_666 10_666 63.99(3)
Cu13 Cd12 Cd44 10_666 73_555 62.18(5)
Cu13 Cd12 Cd44 10_666 29_555 124.91(5)
Cu13 Cd12 Cd44 10_666 57_555 124.91(5)
Cd14 Cd12 Cd14 2_666 6_666 119.15(5)
Cd14 Cd12 Cd14 2_666 10_666 119.15(5)
Cd14 Cd12 Cd44 2_666 73_555 131.96(5)
Cd14 Cd12 Cd44 2_666 29_555 64.62(3)
Cd14 Cd12 Cd44 2_666 57_555 64.62(3)
Cd14 Cd12 Cd14 6_666 10_666 119.15(5)
Cd14 Cd12 Cd44 6_666 73_555 64.62(3)
Cd14 Cd12 Cd44 6_666 29_555 131.96(5)
Cd14 Cd12 Cd44 6_666 57_555 64.62(3)
Cd14 Cd12 Cd44 10_666 73_555 64.62(3)
Cd14 Cd12 Cd44 10_666 29_555 64.62(3)
Cd14 Cd12 Cd44 10_666 57_555 131.96(5)
Cd44 Cd12 Cd44 73_555 29_555 79.02(4)
Cd44 Cd12 Cd44 73_555 57_555 79.02(4)
Cd44 Cd12 Cd44 29_555 57_555 79.02(4)
Cd12 Cu12 Cd14 . 2_666 0
Cd12 Cu12 Cd14 . 6_666 0
Cd12 Cu12 Cd14 . 10_666 0
Cd12 Cu12 Cd44 . 73_555 0
Cd12 Cu12 Cd44 . 29_555 0
Cd12 Cu12 Cd44 . 57_555 0
Cd14 Cu12 Cd14 2_666 6_666 119.15(5)
Cd14 Cu12 Cd14 2_666 10_666 119.15(5)
Cd14 Cu12 Cd44 2_666 73_555 131.96(5)
Cd14 Cu12 Cd44 2_666 29_555 64.62(3)
Cd14 Cu12 Cd44 2_666 57_555 64.62(3)
Cd14 Cu12 Cd14 6_666 10_666 119.15(5)
Cd14 Cu12 Cd44 6_666 73_555 64.62(3)
Cd14 Cu12 Cd44 6_666 29_555 131.96(5)
Cd14 Cu12 Cd44 6_666 57_555 64.62(3)
Cd14 Cu12 Cd44 10_666 73_555 64.62(3)
Cd14 Cu12 Cd44 10_666 29_555 64.62(3)
Cd14 Cu12 Cd44 10_666 57_555 131.96(5)
Cd44 Cu12 Cd44 73_555 29_555 79.02(4)
Cd44 Cu12 Cd44 73_555 57_555 79.02(4)
Cd44 Cu12 Cd44 29_555 57_555 79.02(4)
Cu11 Cu13 Cu11 . 4_555 61.23(7)
Cu11 Cu13 Cd12 . 2_664 60.20(6)
Cu11 Cu13 Cd12 . 3_646 60.20(6)
Cu11 Cu13 Cd23 . 29_544 174.11(7)
Cu11 Cu13 Cd23 . 30_555 112.88(4)
Cu11 Cu13 Cd44 . 31_654 111.86(5)
Cu11 Cu13 Cd44 . 32_645 111.86(5)
Cu11 Cu13 Cd12 4_555 2_664 60.20(6)
Cu11 Cu13 Cd12 4_555 3_646 60.20(6)
Cu11 Cu13 Cd23 4_555 29_544 112.88(4)
Cu11 Cu13 Cd23 4_555 30_555 174.11(7)
Cu11 Cu13 Cd44 4_555 31_654 111.86(5)
Cu11 Cu13 Cd44 4_555 32_645 111.86(5)
Cd12 Cu13 Cd12 2_664 3_646 109.44(8)
Cd12 Cu13 Cd23 2_664 29_544 117.66(3)
Cd12 Cu13 Cd23 2_664 30_555 117.66(3)
Cd12 Cu13 Cd44 2_664 31_654 60.91(3)
Cd12 Cu13 Cd44 2_664 32_645 170.36(8)
Cd12 Cu13 Cd23 3_646 29_544 117.66(3)
Cd12 Cu13 Cd23 3_646 30_555 117.66(3)
Cd12 Cu13 Cd44 3_646 31_654 170.36(8)
Cd12 Cu13 Cd44 3_646 32_645 60.91(3)
Cd23 Cu13 Cd23 29_544 30_555 73.01(6)
Cd23 Cu13 Cd44 29_544 31_654 69.65(4)
Cd23 Cu13 Cd44 29_544 32_645 69.65(4)
Cd23 Cu13 Cd44 30_555 31_654 69.65(4)
Cd23 Cu13 Cd44 30_555 32_645 69.65(4)
Cd44 Cu13 Cd44 31_654 32_645 128.73(8)
Cu11 Cd14 Cd12 . 2_664 55.96(4)
Cu11 Cd14 Cu12 . 2_664 55.96(4)
Cu11 Cd14 Cd21 . . 98.77(6)
Cu11 Cd14 Cd23 . 30_555 96.61(4)
Cu11 Cd14 Cd23 . 58_555 96.61(4)
Cu11 Cd14 Cd44 . 31_654 101.03(5)
Cu11 Cd14 Cd44 . 60_564 101.03(5)
Cd12 Cd14 Cu12 2_664 2_664 0
Cd12 Cd14 Cd21 2_664 . 154.73(6)
Cd12 Cd14 Cd23 2_664 30_555 102.29(4)
Cd12 Cd14 Cd23 2_664 58_555 102.29(4)
Cd12 Cd14 Cd44 2_664 31_654 57.20(4)
Cd12 Cd14 Cd44 2_664 60_564 57.20(4)
Cu12 Cd14 Cd21 2_664 . 154.73(6)
Cu12 Cd14 Cd23 2_664 30_555 102.29(4)
Cu12 Cd14 Cd23 2_664 58_555 102.29(4)
Cu12 Cd14 Cd44 2_664 31_654 57.20(4)
Cu12 Cd14 Cd44 2_664 60_564 57.20(4)
Cd21 Cd14 Cd23 . 30_555 78.78(5)
Cd21 Cd14 Cd23 . 58_555 78.78(5)
Cd21 Cd14 Cd44 . 31_654 138.13(5)
Cd21 Cd14 Cd44 . 60_564 138.13(5)
Cd23 Cd14 Cd23 30_555 58_555 155.42(4)
Cd23 Cd14 Cd44 30_555 31_654 62.60(3)
Cd23 Cd14 Cd44 30_555 60_564 134.15(4)
Cd23 Cd14 Cd44 58_555 31_654 134.15(4)
Cd23 Cd14 Cd44 58_555 60_564 62.60(3)
Cd44 Cd14 Cd44 31_654 60_564 72.58(3)
Cd21 Cu20 Cd21 . 74_555 109.47(7)
Cd21 Cu20 Cd21 . 51_555 109.47(7)
Cd21 Cu20 Cd21 . 28_555 109.47(7)
Cd21 Cu20 Cu21 . . 0
Cd21 Cu20 Cu21 . 74_555 109.47(7)
Cd21 Cu20 Cu21 . 51_555 109.47(7)
Cd21 Cu20 Cu21 . 28_555 109.47(7)
Cd21 Cu20 Cd21 74_555 51_555 109.47(7)
Cd21 Cu20 Cd21 74_555 28_555 109.47(7)
Cd21 Cu20 Cu21 74_555 . 109.47(7)
Cd21 Cu20 Cu21 74_555 74_555 0
Cd21 Cu20 Cu21 74_555 51_555 109.47(7)
Cd21 Cu20 Cu21 74_555 28_555 109.47(7)
Cd21 Cu20 Cd21 51_555 28_555 109.47(7)
Cd21 Cu20 Cu21 51_555 . 109.47(7)
Cd21 Cu20 Cu21 51_555 74_555 109.47(7)
Cd21 Cu20 Cu21 51_555 51_555 0
Cd21 Cu20 Cu21 51_555 28_555 109.47(7)
Cd21 Cu20 Cu21 28_555 . 109.47(7)
Cd21 Cu20 Cu21 28_555 74_555 109.47(7)
Cd21 Cu20 Cu21 28_555 51_555 109.47(7)
Cd21 Cu20 Cu21 28_555 28_555 0
Cu21 Cu20 Cu21 . 74_555 109.47(7)
Cu21 Cu20 Cu21 . 51_555 109.47(7)
Cu21 Cu20 Cu21 . 28_555 109.47(7)
Cu21 Cu20 Cu21 74_555 51_555 109.47(7)
Cu21 Cu20 Cu21 74_555 28_555 109.47(7)
Cu21 Cu20 Cu21 51_555 28_555 109.47(7)
Cd14 Cd21 Cd14 . 5_555 66.73(5)
Cd14 Cd21 Cd14 . 9_555 66.73(5)
Cd14 Cd21 Cu20 . . 140.58(9)
Cd14 Cd21 Cu21 . . 0
Cd14 Cd21 Cd22 . 51_555 68.89(5)
Cd14 Cd21 Cd22 . 28_555 68.89(5)
Cd14 Cd21 Cd22 . 79_555 134.99(8)
Cd14 Cd21 Cd22 . 56_555 102.02(7)
Cd14 Cd21 Cd22 . 35_555 102.02(7)
Cd14 Cd21 Cd22 . 84_555 134.99(8)
Cd14 Cd21 Cd14 5_555 9_555 66.73(5)
Cd14 Cd21 Cu20 5_555 . 140.58(9)
Cd14 Cd21 Cu21 5_555 . 0
Cd14 Cd21 Cd22 5_555 51_555 102.02(7)
Cd14 Cd21 Cd22 5_555 28_555 134.99(8)
Cd14 Cd21 Cd22 5_555 79_555 68.89(5)
Cd14 Cd21 Cd22 5_555 56_555 68.89(5)
Cd14 Cd21 Cd22 5_555 35_555 134.99(8)
Cd14 Cd21 Cd22 5_555 84_555 102.02(7)
Cd14 Cd21 Cu20 9_555 . 140.58(9)
Cd14 Cd21 Cu21 9_555 . 0
Cd14 Cd21 Cd22 9_555 51_555 134.99(8)
Cd14 Cd21 Cd22 9_555 28_555 102.02(7)
Cd14 Cd21 Cd22 9_555 79_555 102.02(7)
Cd14 Cd21 Cd22 9_555 56_555 134.99(8)
Cd14 Cd21 Cd22 9_555 35_555 68.89(5)
Cd14 Cd21 Cd22 9_555 84_555 68.89(5)
Cu20 Cd21 Cu21 . . 0
Cu20 Cd21 Cd22 . 51_555 76.14(6)
Cu20 Cd21 Cd22 . 28_555 76.14(6)
Cu20 Cd21 Cd22 . 79_555 76.14(6)
Cu20 Cd21 Cd22 . 56_555 76.14(6)
Cu20 Cd21 Cd22 . 35_555 76.14(6)
Cu20 Cd21 Cd22 . 84_555 76.14(6)
Cu21 Cd21 Cd22 . 51_555 0
Cu21 Cd21 Cd22 . 28_555 0
Cu21 Cd21 Cd22 . 79_555 0
Cu21 Cd21 Cd22 . 56_555 0
Cu21 Cd21 Cd22 . 35_555 0
Cu21 Cd21 Cd22 . 84_555 0
Cd22 Cd21 Cd22 51_555 28_555 53.92(4)
Cd22 Cd21 Cd22 51_555 79_555 114.45(7)
Cd22 Cd21 Cd22 51_555 56_555 62.24(5)
Cd22 Cd21 Cd22 51_555 35_555 114.45(7)
Cd22 Cd21 Cd22 51_555 84_555 151.96(9)
Cd22 Cd21 Cd22 28_555 79_555 151.96(9)
Cd22 Cd21 Cd22 28_555 56_555 114.45(7)
Cd22 Cd21 Cd22 28_555 35_555 62.24(5)
Cd22 Cd21 Cd22 28_555 84_555 114.45(7)
Cd22 Cd21 Cd22 79_555 56_555 53.92(4)
Cd22 Cd21 Cd22 79_555 35_555 114.45(7)
Cd22 Cd21 Cd22 79_555 84_555 62.24(5)
Cd22 Cd21 Cd22 56_555 35_555 151.96(9)
Cd22 Cd21 Cd22 56_555 84_555 114.45(7)
Cd22 Cd21 Cd22 35_555 84_555 53.92(4)
Cu20 Cu21 Cd21 . . 0
Cd21 Cd22 Cd21 51_555 28_555 87.45(7)
Cd21 Cd22 Cd22 51_555 74_555 63.04(5)
Cd21 Cd22 Cd22 51_555 5_555 58.88(5)
Cd21 Cd22 Cd22 51_555 9_555 100.04(6)
Cd21 Cd22 Cd23 51_555 5_555 158.64(6)
Cd21 Cd22 Cd23 51_555 9_555 78.65(5)
Cd21 Cd22 Ir32 51_555 . 114.56(5)
Cd21 Cd22 Cd33 51_555 . 136.05(5)
Cd21 Cd22 Cd22 28_555 74_555 63.04(5)
Cd21 Cd22 Cd22 28_555 5_555 100.04(6)
Cd21 Cd22 Cd22 28_555 9_555 58.88(5)
Cd21 Cd22 Cd23 28_555 5_555 78.65(5)
Cd21 Cd22 Cd23 28_555 9_555 158.64(6)
Cd21 Cd22 Ir32 28_555 . 114.56(5)
Cd21 Cd22 Cd33 28_555 . 136.05(5)
Cd22 Cd22 Cd22 74_555 5_555 120.00(5)
Cd22 Cd22 Cd22 74_555 9_555 120.00(5)
Cd22 Cd22 Cd23 74_555 5_555 122.22(4)
Cd22 Cd22 Cd23 74_555 9_555 122.22(4)
Cd22 Cd22 Ir32 74_555 . 176.25(6)
Cd22 Cd22 Cd33 74_555 . 123.91(5)
Cd22 Cd22 Cd22 5_555 9_555 60.00(3)
Cd22 Cd22 Cd23 5_555 5_555 107.40(3)
Cd22 Cd22 Cd23 5_555 9_555 58.87(3)
Cd22 Cd22 Ir32 5_555 . 56.97(2)
Cd22 Cd22 Cd33 5_555 . 107.93(3)
Cd22 Cd22 Cd23 9_555 5_555 58.87(3)
Cd22 Cd22 Cd23 9_555 9_555 107.40(3)
Cd22 Cd22 Ir32 9_555 . 56.97(2)
Cd22 Cd22 Cd33 9_555 . 107.93(3)
Cd23 Cd22 Cd23 5_555 9_555 109.38(4)
Cd23 Cd22 Ir32 5_555 . 58.83(3)
Cd23 Cd22 Cd33 5_555 . 61.15(3)
Cd23 Cd22 Ir32 9_555 . 58.83(3)
Cd23 Cd22 Cd33 9_555 . 61.15(3)
Ir32 Cd22 Cd33 . . 59.83(3)
Cu13 Cd23 Cd14 81_555 79_555 63.21(3)
Cu13 Cd23 Cd14 81_555 84_555 63.21(3)
Cu13 Cd23 Cd22 81_555 5_555 130.99(4)
Cu13 Cd23 Cd22 81_555 9_555 130.99(4)
Cu13 Cd23 Cd23 81_555 2_665 53.50(4)
Cu13 Cd23 Cd31 81_555 81_555 111.28(4)
Cu13 Cd23 Ir32 81_555 . 168.37(5)
Cu13 Cd23 Cd33 81_555 5_555 117.51(3)
Cu13 Cd23 Cd33 81_555 9_555 117.51(3)
Cu13 Cd23 Cd44 81_555 3_656 58.93(2)
Cu13 Cd23 Cd44 81_555 4_566 58.93(2)
Cd14 Cd23 Cd14 79_555 84_555 65.05(3)
Cd14 Cd23 Cd22 79_555 5_555 68.02(3)
Cd14 Cd23 Cd22 79_555 9_555 100.46(4)
Cd14 Cd23 Cd23 79_555 2_665 107.74(4)
Cd14 Cd23 Cd31 79_555 81_555 145.85(4)
Cd14 Cd23 Ir32 79_555 . 125.81(3)
Cd14 Cd23 Cd33 79_555 5_555 91.29(3)
Cd14 Cd23 Cd33 79_555 9_555 153.81(4)
Cd14 Cd23 Cd44 79_555 3_656 59.47(3)
Cd14 Cd23 Cd44 79_555 4_566 112.19(4)
Cd14 Cd23 Cd22 84_555 5_555 100.46(4)
Cd14 Cd23 Cd22 84_555 9_555 68.02(3)
Cd14 Cd23 Cd23 84_555 2_665 107.74(4)
Cd14 Cd23 Cd31 84_555 81_555 145.85(4)
Cd14 Cd23 Ir32 84_555 . 125.81(3)
Cd14 Cd23 Cd33 84_555 5_555 153.81(4)
Cd14 Cd23 Cd33 84_555 9_555 91.29(3)
Cd14 Cd23 Cd44 84_555 3_656 112.19(4)
Cd14 Cd23 Cd44 84_555 4_566 59.47(3)
Cd22 Cd23 Cd22 5_555 9_555 62.26(4)
Cd22 Cd23 Cd23 5_555 2_665 146.34(4)
Cd22 Cd23 Cd31 5_555 81_555 105.94(4)
Cd22 Cd23 Ir32 5_555 . 57.89(2)
Cd22 Cd23 Cd33 5_555 5_555 58.05(3)
Cd22 Cd23 Cd33 5_555 9_555 108.17(4)
Cd22 Cd23 Cd44 5_555 3_656 92.41(3)
Cd22 Cd23 Cd44 5_555 4_566 153.33(4)
Cd22 Cd23 Cd23 9_555 2_665 146.34(4)
Cd22 Cd23 Cd31 9_555 81_555 105.94(4)
Cd22 Cd23 Ir32 9_555 . 57.89(2)
Cd22 Cd23 Cd33 9_555 5_555 108.17(4)
Cd22 Cd23 Cd33 9_555 9_555 58.05(3)
Cd22 Cd23 Cd44 9_555 3_656 153.33(4)
Cd22 Cd23 Cd44 9_555 4_566 92.41(3)
Cd23 Cd23 Cd31 2_665 81_555 57.78(3)
Cd23 Cd23 Ir32 2_665 . 114.88(4)
Cd23 Cd23 Cd33 2_665 5_555 89.48(3)
Cd23 Cd23 Cd33 2_665 9_555 89.48(3)
Cd23 Cd23 Cd44 2_665 3_656 60.26(2)
Cd23 Cd23 Cd44 2_665 4_566 60.26(2)
Cd31 Cd23 Ir32 81_555 . 57.09(3)
Cd31 Cd23 Cd33 81_555 5_555 60.21(2)
Cd31 Cd23 Cd33 81_555 9_555 60.21(2)
Cd31 Cd23 Cd44 81_555 3_656 88.18(3)
Cd31 Cd23 Cd44 81_555 4_566 88.18(3)
Ir32 Cd23 Cd33 . 5_555 58.42(3)
Ir32 Cd23 Cd33 . 9_555 58.42(3)
Ir32 Cd23 Cd44 . 3_656 117.27(3)
Ir32 Cd23 Cd44 . 4_566 117.27(3)
Cd33 Cd23 Cd33 5_555 9_555 108.88(4)
Cd33 Cd23 Cd44 5_555 3_656 59.03(3)
Cd33 Cd23 Cd44 5_555 4_566 145.63(4)
Cd33 Cd23 Cd44 9_555 3_656 145.63(4)
Cd33 Cd23 Cd44 9_555 4_566 59.03(3)
Cd44 Cd23 Cd44 3_656 4_566 110.89(3)
Cd23 Cd31 Cd23 29_544 30_555 64.43(4)
Cd23 Cd31 Cd31 29_544 77_545 109.37(3)
Cd23 Cd31 Cd31 29_544 78_555 149.86(3)
Cd23 Cd31 Cd31 29_544 57_554 109.37(3)
Cd23 Cd31 Cd31 29_544 58_555 149.86(3)
Cd23 Cd31 Cu31 29_544 . 0
Cd23 Cd31 Ir32 29_544 25_544 60.02(3)
Cd23 Cd31 Ir32 29_544 28_555 124.45(5)
Cd23 Cd31 Cd33 29_544 25_544 60.83(3)
Cd23 Cd31 Cd33 29_544 28_555 93.67(4)
Cd23 Cd31 Cd33 29_544 33_544 60.83(3)
Cd23 Cd31 Cd33 29_544 35_555 93.67(4)
Cd23 Cd31 Cd31 30_555 77_545 149.86(3)
Cd23 Cd31 Cd31 30_555 78_555 109.37(3)
Cd23 Cd31 Cd31 30_555 57_554 149.86(3)
Cd23 Cd31 Cd31 30_555 58_555 109.37(3)
Cd23 Cd31 Cu31 30_555 . 0
Cd23 Cd31 Ir32 30_555 25_544 124.45(5)
Cd23 Cd31 Ir32 30_555 28_555 60.02(3)
Cd23 Cd31 Cd33 30_555 25_544 93.67(4)
Cd23 Cd31 Cd33 30_555 28_555 60.83(3)
Cd23 Cd31 Cd33 30_555 33_544 93.67(4)
Cd23 Cd31 Cd33 30_555 35_555 60.83(3)
Cd31 Cd31 Cd31 77_545 78_555 90.00(6)
Cd31 Cd31 Cd31 77_545 57_554 60.00(3)
Cd31 Cd31 Cd31 77_545 58_555 60.00(3)
Cd31 Cd31 Cu31 77_545 . 0
Cd31 Cd31 Ir32 77_545 25_544 58.18(2)
Cd31 Cd31 Ir32 77_545 28_555 118.17(4)
Cd31 Cd31 Cd33 77_545 25_544 60.60(3)
Cd31 Cd31 Cd33 77_545 28_555 147.64(6)
Cd31 Cd31 Cd33 77_545 33_544 109.12(3)
Cd31 Cd31 Cd33 77_545 35_555 91.50(2)
Cd31 Cd31 Cd31 78_555 57_554 60.00(3)
Cd31 Cd31 Cd31 78_555 58_555 60.00(3)
Cd31 Cd31 Cu31 78_555 . 0
Cd31 Cd31 Ir32 78_555 25_544 118.17(4)
Cd31 Cd31 Ir32 78_555 28_555 58.18(2)
Cd31 Cd31 Cd33 78_555 25_544 147.64(6)
Cd31 Cd31 Cd33 78_555 28_555 60.60(3)
Cd31 Cd31 Cd33 78_555 33_544 91.50(2)
Cd31 Cd31 Cd33 78_555 35_555 109.12(3)
Cd31 Cd31 Cd31 57_554 58_555 90.00(6)
Cd31 Cd31 Cu31 57_554 . 0
Cd31 Cd31 Ir32 57_554 25_544 58.18(2)
Cd31 Cd31 Ir32 57_554 28_555 118.17(4)
Cd31 Cd31 Cd33 57_554 25_544 109.12(3)
Cd31 Cd31 Cd33 57_554 28_555 91.50(2)
Cd31 Cd31 Cd33 57_554 33_544 60.60(3)
Cd31 Cd31 Cd33 57_554 35_555 147.64(6)
Cd31 Cd31 Cu31 58_555 . 0
Cd31 Cd31 Ir32 58_555 25_544 118.17(4)
Cd31 Cd31 Ir32 58_555 28_555 58.18(2)
Cd31 Cd31 Cd33 58_555 25_544 91.50(2)
Cd31 Cd31 Cd33 58_555 28_555 109.12(3)
Cd31 Cd31 Cd33 58_555 33_544 147.64(6)
Cd31 Cd31 Cd33 58_555 35_555 60.60(3)
Cu31 Cd31 Ir32 . 25_544 0
Cu31 Cd31 Ir32 . 28_555 0
Cu31 Cd31 Cd33 . 25_544 0
Cu31 Cd31 Cd33 . 28_555 0
Cu31 Cd31 Cd33 . 33_544 0
Cu31 Cd31 Cd33 . 35_555 0
Ir32 Cd31 Ir32 25_544 28_555 175.53(7)
Ir32 Cd31 Cd33 25_544 25_544 59.54(2)
Ir32 Cd31 Cd33 25_544 28_555 121.77(3)
Ir32 Cd31 Cd33 25_544 33_544 59.54(2)
Ir32 Cd31 Cd33 25_544 35_555 121.77(3)
Ir32 Cd31 Cd33 28_555 25_544 121.77(3)
Ir32 Cd31 Cd33 28_555 28_555 59.54(2)
Ir32 Cd31 Cd33 28_555 33_544 121.77(3)
Ir32 Cd31 Cd33 28_555 35_555 59.54(2)
Cd33 Cd31 Cd33 25_544 28_555 151.02(6)
Cd33 Cd31 Cd33 25_544 33_544 109.87(4)
Cd33 Cd31 Cd33 25_544 35_555 62.28(3)
Cd33 Cd31 Cd33 28_555 33_544 62.28(3)
Cd33 Cd31 Cd33 28_555 35_555 109.87(4)
Cd33 Cd31 Cd33 33_544 35_555 151.02(6)
Cd22 Ir32 Cd22 . 5_555 66.07(3)
Cd22 Ir32 Cd22 . 9_555 66.07(3)
Cd22 Ir32 Cd23 . . 118.62(3)
Cd22 Ir32 Cd23 . 5_555 63.28(2)
Cd22 Ir32 Cd23 . 9_555 63.28(2)
Cd22 Ir32 Cd31 . 25_555 115.14(4)
Cd22 Ir32 Cd31 . 53_555 115.14(4)
Cd22 Ir32 Cd31 . 81_555 178.49(5)
Cd22 Ir32 Cd33 . . 61.31(3)
Cd22 Ir32 Cd33 . 5_555 116.67(3)
Cd22 Ir32 Cd33 . 9_555 116.67(3)
Cd22 Ir32 Cd22 5_555 9_555 66.07(3)
Cd22 Ir32 Cd23 5_555 . 63.28(2)
Cd22 Ir32 Cd23 5_555 5_555 118.62(3)
Cd22 Ir32 Cd23 5_555 9_555 63.28(2)
Cd22 Ir32 Cd31 5_555 25_555 178.49(5)
Cd22 Ir32 Cd31 5_555 53_555 115.14(4)
Cd22 Ir32 Cd31 5_555 81_555 115.14(4)
Cd22 Ir32 Cd33 5_555 . 116.67(3)
Cd22 Ir32 Cd33 5_555 5_555 61.31(3)
Cd22 Ir32 Cd33 5_555 9_555 116.67(3)
Cd22 Ir32 Cd23 9_555 . 63.28(2)
Cd22 Ir32 Cd23 9_555 5_555 63.28(2)
Cd22 Ir32 Cd23 9_555 9_555 118.62(3)
Cd22 Ir32 Cd31 9_555 25_555 115.14(4)
Cd22 Ir32 Cd31 9_555 53_555 178.49(5)
Cd22 Ir32 Cd31 9_555 81_555 115.14(4)
Cd22 Ir32 Cd33 9_555 . 116.67(3)
Cd22 Ir32 Cd33 9_555 5_555 116.67(3)
Cd22 Ir32 Cd33 9_555 9_555 61.31(3)
Cd23 Ir32 Cd23 . 5_555 116.82(3)
Cd23 Ir32 Cd23 . 9_555 116.82(3)
Cd23 Ir32 Cd31 . 25_555 116.26(2)
Cd23 Ir32 Cd31 . 53_555 116.26(2)
Cd23 Ir32 Cd31 . 81_555 62.89(4)
Cd23 Ir32 Cd33 . . 180
Cd23 Ir32 Cd33 . 5_555 63.16(2)
Cd23 Ir32 Cd33 . 9_555 63.16(2)
Cd23 Ir32 Cd23 5_555 9_555 116.82(3)
Cd23 Ir32 Cd31 5_555 25_555 62.89(4)
Cd23 Ir32 Cd31 5_555 53_555 116.26(2)
Cd23 Ir32 Cd31 5_555 81_555 116.26(2)
Cd23 Ir32 Cd33 5_555 . 63.16(2)
Cd23 Ir32 Cd33 5_555 5_555 180
Cd23 Ir32 Cd33 5_555 9_555 63.16(2)
Cd23 Ir32 Cd31 9_555 25_555 116.26(2)
Cd23 Ir32 Cd31 9_555 53_555 62.89(4)
Cd23 Ir32 Cd31 9_555 81_555 116.26(2)
Cd23 Ir32 Cd33 9_555 . 63.16(2)
Cd23 Ir32 Cd33 9_555 5_555 63.16(2)
Cd23 Ir32 Cd33 9_555 9_555 180
Cd31 Ir32 Cd31 25_555 53_555 63.63(4)
Cd31 Ir32 Cd31 25_555 81_555 63.63(4)
Cd31 Ir32 Cd33 25_555 . 63.80(2)
Cd31 Ir32 Cd33 25_555 5_555 117.18(4)
Cd31 Ir32 Cd33 25_555 9_555 63.80(2)
Cd31 Ir32 Cd31 53_555 81_555 63.63(4)
Cd31 Ir32 Cd33 53_555 . 63.80(2)
Cd31 Ir32 Cd33 53_555 5_555 63.80(2)
Cd31 Ir32 Cd33 53_555 9_555 117.18(4)
Cd31 Ir32 Cd33 81_555 . 117.18(4)
Cd31 Ir32 Cd33 81_555 5_555 63.80(2)
Cd31 Ir32 Cd33 81_555 9_555 63.80(2)
Cd33 Ir32 Cd33 . 5_555 116.86(3)
Cd33 Ir32 Cd33 . 9_555 116.86(3)
Cd33 Ir32 Cd33 5_555 9_555 116.86(3)
Cd22 Cd33 Cd23 . 5_555 60.81(3)
Cd22 Cd33 Cd23 . 9_555 60.81(3)
Cd22 Cd33 Cd31 . 25_555 107.12(4)
Cd22 Cd33 Cd31 . 53_555 107.12(4)
Cd22 Cd33 Ir32 . . 58.86(3)
Cd22 Cd33 Cd33 . 8_656 149.97(4)
Cd22 Cd33 Cd33 . 11_566 149.97(4)
Cd22 Cd33 Ir42 . 2_665 132.70(4)
Cd22 Cd33 Cd42 . 2_665 132.70(4)
Cd22 Cd33 Cd43 . 9_555 68.25(4)
Cd22 Cd33 Cd44 . 8_656 96.69(3)
Cd22 Cd33 Cd44 . 11_566 96.69(3)
Cd23 Cd33 Cd23 5_555 9_555 108.85(4)
Cd23 Cd33 Cd31 5_555 25_555 58.96(3)
Cd23 Cd33 Cd31 5_555 53_555 106.43(4)
Cd23 Cd33 Ir32 5_555 . 58.42(3)
Cd23 Cd33 Cd33 5_555 8_656 145.34(3)
Cd23 Cd33 Cd33 5_555 11_566 90.52(3)
Cd23 Cd33 Ir42 5_555 2_665 124.32(4)
Cd23 Cd33 Cd42 5_555 2_665 124.32(4)
Cd23 Cd33 Cd43 5_555 9_555 96.53(3)
Cd23 Cd33 Cd44 5_555 8_656 63.17(3)
Cd23 Cd33 Cd44 5_555 11_566 155.01(4)
Cd23 Cd33 Cd31 9_555 25_555 106.43(4)
Cd23 Cd33 Cd31 9_555 53_555 58.96(3)
Cd23 Cd33 Ir32 9_555 . 58.42(3)
Cd23 Cd33 Cd33 9_555 8_656 90.52(3)
Cd23 Cd33 Cd33 9_555 11_566 145.34(3)
Cd23 Cd33 Ir42 9_555 2_665 124.32(4)
Cd23 Cd33 Cd42 9_555 2_665 124.32(4)
Cd23 Cd33 Cd43 9_555 9_555 96.53(3)
Cd23 Cd33 Cd44 9_555 8_656 155.01(4)
Cd23 Cd33 Cd44 9_555 11_566 63.17(3)
Cd31 Cd33 Cd31 25_555 53_555 58.80(5)
Cd31 Cd33 Ir32 25_555 . 56.67(2)
Cd31 Cd33 Cd33 25_555 8_656 88.50(3)
Cd31 Cd33 Cd33 25_555 11_566 58.86(2)
Cd31 Cd33 Ir42 25_555 2_665 113.76(3)
Cd31 Cd33 Cd42 25_555 2_665 113.76(3)
Cd31 Cd33 Cd43 25_555 9_555 150.54(4)
Cd31 Cd33 Cd44 25_555 8_656 89.85(4)
Cd31 Cd33 Cd44 25_555 11_566 144.77(4)
Cd31 Cd33 Ir32 53_555 . 56.67(2)
Cd31 Cd33 Cd33 53_555 8_656 58.86(2)
Cd31 Cd33 Cd33 53_555 11_566 88.50(3)
Cd31 Cd33 Ir42 53_555 2_665 113.76(3)
Cd31 Cd33 Cd42 53_555 2_665 113.76(3)
Cd31 Cd33 Cd43 53_555 9_555 150.54(4)
Cd31 Cd33 Cd44 53_555 8_656 144.77(4)
Cd31 Cd33 Cd44 53_555 11_566 89.85(4)
Ir32 Cd33 Cd33 . 8_656 115.48(3)
Ir32 Cd33 Cd33 . 11_566 115.48(3)
Ir32 Cd33 Ir42 . 2_665 168.44(4)
Ir32 Cd33 Cd42 . 2_665 168.44(4)
Ir32 Cd33 Cd43 . 9_555 127.11(4)
Ir32 Cd33 Cd44 . 8_656 121.40(3)
Ir32 Cd33 Cd44 . 11_566 121.40(3)
Cd33 Cd33 Cd33 8_656 11_566 60.00(3)
Cd33 Cd33 Ir42 8_656 2_665 55.10(3)
Cd33 Cd33 Cd42 8_656 2_665 55.10(3)
Cd33 Cd33 Cd43 8_656 9_555 109.86(4)
Cd33 Cd33 Cd44 8_656 8_656 109.11(4)
Cd33 Cd33 Cd44 8_656 11_566 59.52(3)
Cd33 Cd33 Ir42 11_566 2_665 55.10(3)
Cd33 Cd33 Cd42 11_566 2_665 55.10(3)
Cd33 Cd33 Cd43 11_566 9_555 109.86(4)
Cd33 Cd33 Cd44 11_566 8_656 59.52(3)
Cd33 Cd33 Cd44 11_566 11_566 109.11(4)
Ir42 Cd33 Cd42 2_665 2_665 0
Ir42 Cd33 Cd43 2_665 9_555 64.45(4)
Ir42 Cd33 Cd44 2_665 8_656 61.66(3)
Ir42 Cd33 Cd44 2_665 11_566 61.66(3)
Cd42 Cd33 Cd43 2_665 9_555 64.45(4)
Cd42 Cd33 Cd44 2_665 8_656 61.66(3)
Cd42 Cd33 Cd44 2_665 11_566 61.66(3)
Cd43 Cd33 Cd44 9_555 8_656 62.82(2)
Cd43 Cd33 Cd44 9_555 11_566 62.82(2)
Cd44 Cd33 Cd44 8_656 11_566 113.15(4)
Cd41 Cd41 Cd41 74_665 51_656 60.00(3)
Cd41 Cd41 Cd41 74_665 28_566 60.00(3)
Cd41 Cd41 Ir42 74_665 74_665 107.99(4)
Cd41 Cd41 Ir42 74_665 51_656 58.79(3)
Cd41 Cd41 Ir42 74_665 28_566 58.79(3)
Cd41 Cd41 Cd42 74_665 74_665 107.99(4)
Cd41 Cd41 Cd42 74_665 51_656 58.79(3)
Cd41 Cd41 Cd42 74_665 28_566 58.79(3)
Cd41 Cd41 Cd43 74_665 50_665 111.63(4)
Cd41 Cd41 Cd43 74_665 78_566 111.63(4)
Cd41 Cd41 Cd43 74_665 34_656 60.46(3)
Cd41 Cd41 Cd44 74_665 73_555 169.51(5)
Cd41 Cd41 Cd44 74_665 29_555 111.28(4)
Cd41 Cd41 Cd44 74_665 57_555 111.28(4)
Cd41 Cd41 Cd41 51_656 28_566 60.00(3)
Cd41 Cd41 Ir42 51_656 74_665 58.79(3)
Cd41 Cd41 Ir42 51_656 51_656 107.99(4)
Cd41 Cd41 Ir42 51_656 28_566 58.79(3)
Cd41 Cd41 Cd42 51_656 74_665 58.79(3)
Cd41 Cd41 Cd42 51_656 51_656 107.99(4)
Cd41 Cd41 Cd42 51_656 28_566 58.79(3)
Cd41 Cd41 Cd43 51_656 50_665 111.63(4)
Cd41 Cd41 Cd43 51_656 78_566 60.46(3)
Cd41 Cd41 Cd43 51_656 34_656 111.63(4)
Cd41 Cd41 Cd44 51_656 73_555 111.28(4)
Cd41 Cd41 Cd44 51_656 29_555 111.28(4)
Cd41 Cd41 Cd44 51_656 57_555 169.51(5)
Cd41 Cd41 Ir42 28_566 74_665 58.79(3)
Cd41 Cd41 Ir42 28_566 51_656 58.79(3)
Cd41 Cd41 Ir42 28_566 28_566 107.99(4)
Cd41 Cd41 Cd42 28_566 74_665 58.79(3)
Cd41 Cd41 Cd42 28_566 51_656 58.79(3)
Cd41 Cd41 Cd42 28_566 28_566 107.99(4)
Cd41 Cd41 Cd43 28_566 50_665 60.46(3)
Cd41 Cd41 Cd43 28_566 78_566 111.63(4)
Cd41 Cd41 Cd43 28_566 34_656 111.63(4)
Cd41 Cd41 Cd44 28_566 73_555 111.28(4)
Cd41 Cd41 Cd44 28_566 29_555 169.51(5)
Cd41 Cd41 Cd44 28_566 57_555 111.28(4)
Ir42 Cd41 Ir42 74_665 51_656 111.58(4)
Ir42 Cd41 Ir42 74_665 28_566 111.58(4)
Ir42 Cd41 Cd42 74_665 74_665 0
Ir42 Cd41 Cd42 74_665 51_656 111.58(4)
Ir42 Cd41 Cd42 74_665 28_566 111.58(4)
Ir42 Cd41 Cd43 74_665 50_665 63.55(3)
Ir42 Cd41 Cd43 74_665 78_566 63.55(3)
Ir42 Cd41 Cd43 74_665 34_656 168.44(4)
Ir42 Cd41 Cd44 74_665 73_555 61.52(3)
Ir42 Cd41 Cd44 74_665 29_555 123.31(4)
Ir42 Cd41 Cd44 74_665 57_555 123.31(4)
Ir42 Cd41 Ir42 51_656 28_566 111.58(4)
Ir42 Cd41 Cd42 51_656 74_665 111.58(4)
Ir42 Cd41 Cd42 51_656 51_656 0
Ir42 Cd41 Cd42 51_656 28_566 111.58(4)
Ir42 Cd41 Cd43 51_656 50_665 63.55(3)
Ir42 Cd41 Cd43 51_656 78_566 168.44(4)
Ir42 Cd41 Cd43 51_656 34_656 63.55(3)
Ir42 Cd41 Cd44 51_656 73_555 123.31(4)
Ir42 Cd41 Cd44 51_656 29_555 123.31(4)
Ir42 Cd41 Cd44 51_656 57_555 61.52(3)
Ir42 Cd41 Cd42 28_566 74_665 111.58(4)
Ir42 Cd41 Cd42 28_566 51_656 111.58(4)
Ir42 Cd41 Cd42 28_566 28_566 0
Ir42 Cd41 Cd43 28_566 50_665 168.44(4)
Ir42 Cd41 Cd43 28_566 78_566 63.55(3)
Ir42 Cd41 Cd43 28_566 34_656 63.55(3)
Ir42 Cd41 Cd44 28_566 73_555 123.31(4)
Ir42 Cd41 Cd44 28_566 29_555 61.52(3)
Ir42 Cd41 Cd44 28_566 57_555 123.31(4)
Cd42 Cd41 Cd42 74_665 51_656 111.58(4)
Cd42 Cd41 Cd42 74_665 28_566 111.58(4)
Cd42 Cd41 Cd43 74_665 50_665 63.55(3)
Cd42 Cd41 Cd43 74_665 78_566 63.55(3)
Cd42 Cd41 Cd43 74_665 34_656 168.44(4)
Cd42 Cd41 Cd44 74_665 73_555 61.52(3)
Cd42 Cd41 Cd44 74_665 29_555 123.31(4)
Cd42 Cd41 Cd44 74_665 57_555 123.31(4)
Cd42 Cd41 Cd42 51_656 28_566 111.58(4)
Cd42 Cd41 Cd43 51_656 50_665 63.55(3)
Cd42 Cd41 Cd43 51_656 78_566 168.44(4)
Cd42 Cd41 Cd43 51_656 34_656 63.55(3)
Cd42 Cd41 Cd44 51_656 73_555 123.31(4)
Cd42 Cd41 Cd44 51_656 29_555 123.31(4)
Cd42 Cd41 Cd44 51_656 57_555 61.52(3)
Cd42 Cd41 Cd43 28_566 50_665 168.44(4)
Cd42 Cd41 Cd43 28_566 78_566 63.55(3)
Cd42 Cd41 Cd43 28_566 34_656 63.55(3)
Cd42 Cd41 Cd44 28_566 73_555 123.31(4)
Cd42 Cd41 Cd44 28_566 29_555 61.52(3)
Cd42 Cd41 Cd44 28_566 57_555 123.31(4)
Cd43 Cd41 Cd43 50_665 78_566 119.02(3)
Cd43 Cd41 Cd43 50_665 34_656 119.02(3)
Cd43 Cd41 Cd44 50_665 73_555 64.79(3)
Cd43 Cd41 Cd44 50_665 29_555 130.04(4)
Cd43 Cd41 Cd44 50_665 57_555 64.79(3)
Cd43 Cd41 Cd43 78_566 34_656 119.02(3)
Cd43 Cd41 Cd44 78_566 73_555 64.79(3)
Cd43 Cd41 Cd44 78_566 29_555 64.79(3)
Cd43 Cd41 Cd44 78_566 57_555 130.04(4)
Cd43 Cd41 Cd44 34_656 73_555 130.04(4)
Cd43 Cd41 Cd44 34_656 29_555 64.79(3)
Cd43 Cd41 Cd44 34_656 57_555 64.79(3)
Cd44 Cd41 Cd44 73_555 29_555 76.69(3)
Cd44 Cd41 Cd44 73_555 57_555 76.69(3)
Cd44 Cd41 Cd44 29_555 57_555 76.69(3)
Cd33 Ir42 Cd33 2_665 6_566 69.80(3)
Cd33 Ir42 Cd33 2_665 10_656 69.80(3)
Cd33 Ir42 Cd41 2_665 74_665 175.40(4)
Cd33 Ir42 Cd41 2_665 51_656 113.82(3)
Cd33 Ir42 Cd41 2_665 28_566 113.82(3)
Cd33 Ir42 Cd42 2_665 . 0
Cd33 Ir42 Cd44 2_665 2_665 123.99(3)
Cd33 Ir42 Cd44 2_665 6_566 64.92(3)
Cd33 Ir42 Cd44 2_665 10_656 64.92(3)
Cd33 Ir42 Cd33 6_566 10_656 69.80(3)
Cd33 Ir42 Cd41 6_566 74_665 113.82(3)
Cd33 Ir42 Cd41 6_566 51_656 113.82(3)
Cd33 Ir42 Cd41 6_566 28_566 175.40(4)
Cd33 Ir42 Cd42 6_566 . 0
Cd33 Ir42 Cd44 6_566 2_665 64.92(3)
Cd33 Ir42 Cd44 6_566 6_566 123.99(3)
Cd33 Ir42 Cd44 6_566 10_656 64.92(3)
Cd33 Ir42 Cd41 10_656 74_665 113.82(3)
Cd33 Ir42 Cd41 10_656 51_656 175.40(4)
Cd33 Ir42 Cd41 10_656 28_566 113.82(3)
Cd33 Ir42 Cd42 10_656 . 0
Cd33 Ir42 Cd44 10_656 2_665 64.92(3)
Cd33 Ir42 Cd44 10_656 6_566 64.92(3)
Cd33 Ir42 Cd44 10_656 10_656 123.99(3)
Cd41 Ir42 Cd41 74_665 51_656 62.41(3)
Cd41 Ir42 Cd41 74_665 28_566 62.41(3)
Cd41 Ir42 Cd42 74_665 . 0
Cd41 Ir42 Cd44 74_665 2_665 60.62(3)
Cd41 Ir42 Cd44 74_665 6_566 113.54(3)
Cd41 Ir42 Cd44 74_665 10_656 113.54(3)
Cd41 Ir42 Cd41 51_656 28_566 62.41(3)
Cd41 Ir42 Cd42 51_656 . 0
Cd41 Ir42 Cd44 51_656 2_665 113.54(3)
Cd41 Ir42 Cd44 51_656 6_566 113.54(3)
Cd41 Ir42 Cd44 51_656 10_656 60.62(3)
Cd41 Ir42 Cd42 28_566 . 0
Cd41 Ir42 Cd44 28_566 2_665 113.54(3)
Cd41 Ir42 Cd44 28_566 6_566 60.62(3)
Cd41 Ir42 Cd44 28_566 10_656 113.54(3)
Cd42 Ir42 Cd44 . 2_665 0
Cd42 Ir42 Cd44 . 6_566 0
Cd42 Ir42 Cd44 . 10_656 0
Cd44 Ir42 Cd44 2_665 6_566 118.38(3)
Cd44 Ir42 Cd44 2_665 10_656 118.38(3)
Cd44 Ir42 Cd44 6_566 10_656 118.38(3)
Cd33 Cd42 Cd33 2_665 6_566 69.80(3)
Cd33 Cd42 Cd33 2_665 10_656 69.80(3)
Cd33 Cd42 Cd41 2_665 74_665 175.40(4)
Cd33 Cd42 Cd41 2_665 51_656 113.82(3)
Cd33 Cd42 Cd41 2_665 28_566 113.82(3)
Cd33 Cd42 Ir42 2_665 . 0
Cd33 Cd42 Cd43 2_665 25_555 120.64(3)
Cd33 Cd42 Cd43 2_665 53_555 120.64(3)
Cd33 Cd42 Cd43 2_665 81_555 63.31(3)
Cd33 Cd42 Cd44 2_665 2_665 123.99(3)
Cd33 Cd42 Cd44 2_665 6_566 64.92(3)
Cd33 Cd42 Cd44 2_665 10_656 64.92(3)
Cd33 Cd42 Cd33 6_566 10_656 69.80(3)
Cd33 Cd42 Cd41 6_566 74_665 113.82(3)
Cd33 Cd42 Cd41 6_566 51_656 113.82(3)
Cd33 Cd42 Cd41 6_566 28_566 175.40(4)
Cd33 Cd42 Ir42 6_566 . 0
Cd33 Cd42 Cd43 6_566 25_555 63.31(3)
Cd33 Cd42 Cd43 6_566 53_555 120.64(3)
Cd33 Cd42 Cd43 6_566 81_555 120.64(3)
Cd33 Cd42 Cd44 6_566 2_665 64.92(3)
Cd33 Cd42 Cd44 6_566 6_566 123.99(3)
Cd33 Cd42 Cd44 6_566 10_656 64.92(3)
Cd33 Cd42 Cd41 10_656 74_665 113.82(3)
Cd33 Cd42 Cd41 10_656 51_656 175.40(4)
Cd33 Cd42 Cd41 10_656 28_566 113.82(3)
Cd33 Cd42 Ir42 10_656 . 0
Cd33 Cd42 Cd43 10_656 25_555 120.64(3)
Cd33 Cd42 Cd43 10_656 53_555 63.31(3)
Cd33 Cd42 Cd43 10_656 81_555 120.64(3)
Cd33 Cd42 Cd44 10_656 2_665 64.92(3)
Cd33 Cd42 Cd44 10_656 6_566 64.92(3)
Cd33 Cd42 Cd44 10_656 10_656 123.99(3)
Cd41 Cd42 Cd41 74_665 51_656 62.41(3)
Cd41 Cd42 Cd41 74_665 28_566 62.41(3)
Cd41 Cd42 Ir42 74_665 . 0
Cd41 Cd42 Cd43 74_665 25_555 60.51(3)
Cd41 Cd42 Cd43 74_665 53_555 60.51(3)
Cd41 Cd42 Cd43 74_665 81_555 112.08(4)
Cd41 Cd42 Cd44 74_665 2_665 60.62(3)
Cd41 Cd42 Cd44 74_665 6_566 113.54(3)
Cd41 Cd42 Cd44 74_665 10_656 113.54(3)
Cd41 Cd42 Cd41 51_656 28_566 62.41(3)
Cd41 Cd42 Ir42 51_656 . 0
Cd41 Cd42 Cd43 51_656 25_555 60.51(3)
Cd41 Cd42 Cd43 51_656 53_555 112.08(4)
Cd41 Cd42 Cd43 51_656 81_555 60.51(3)
Cd41 Cd42 Cd44 51_656 2_665 113.54(3)
Cd41 Cd42 Cd44 51_656 6_566 113.54(3)
Cd41 Cd42 Cd44 51_656 10_656 60.62(3)
Cd41 Cd42 Ir42 28_566 . 0
Cd41 Cd42 Cd43 28_566 25_555 112.08(4)
Cd41 Cd42 Cd43 28_566 53_555 60.51(3)
Cd41 Cd42 Cd43 28_566 81_555 60.51(3)
Cd41 Cd42 Cd44 28_566 2_665 113.54(3)
Cd41 Cd42 Cd44 28_566 6_566 60.62(3)
Cd41 Cd42 Cd44 28_566 10_656 113.54(3)
Ir42 Cd42 Cd43 . 25_555 0
Ir42 Cd42 Cd43 . 53_555 0
Ir42 Cd42 Cd43 . 81_555 0
Ir42 Cd42 Cd44 . 2_665 0
Ir42 Cd42 Cd44 . 6_566 0
Ir42 Cd42 Cd44 . 10_656 0
Cd43 Cd42 Cd43 25_555 53_555 113.82(2)
Cd43 Cd42 Cd43 25_555 81_555 113.82(2)
Cd43 Cd42 Cd44 25_555 2_665 63.43(2)
Cd43 Cd42 Cd44 25_555 6_566 172.70(4)
Cd43 Cd42 Cd44 25_555 10_656 63.43(2)
Cd43 Cd42 Cd43 53_555 81_555 113.82(2)
Cd43 Cd42 Cd44 53_555 2_665 63.43(2)
Cd43 Cd42 Cd44 53_555 6_566 63.43(2)
Cd43 Cd42 Cd44 53_555 10_656 172.70(4)
Cd43 Cd42 Cd44 81_555 2_665 172.70(4)
Cd43 Cd42 Cd44 81_555 6_566 63.43(2)
Cd43 Cd42 Cd44 81_555 10_656 63.43(2)
Cd44 Cd42 Cd44 2_665 6_566 118.38(3)
Cd44 Cd42 Cd44 2_665 10_656 118.38(3)
Cd44 Cd42 Cd44 6_566 10_656 118.38(3)
Cd33 Cd43 Cd33 5_555 30_555 155.67(6)
Cd33 Cd43 Cd41 5_555 50_664 100.56(4)
Cd33 Cd43 Cd41 5_555 75_646 100.56(4)
Cd33 Cd43 Cd42 5_555 25_544 152.09(6)
Cd33 Cd43 Cd42 5_555 4_566 52.24(2)
Cd33 Cd43 Cd44 5_555 26_654 126.70(2)
Cd33 Cd43 Cd44 5_555 3_656 58.50(2)
Cd33 Cd43 Cd44 5_555 34_645 126.70(2)
Cd33 Cd43 Cd44 5_555 12_665 58.50(2)
Cd33 Cd43 Cd41 30_555 50_664 100.56(4)
Cd33 Cd43 Cd41 30_555 75_646 100.56(4)
Cd33 Cd43 Cd42 30_555 25_544 52.24(2)
Cd33 Cd43 Cd42 30_555 4_566 152.09(6)
Cd33 Cd43 Cd44 30_555 26_654 58.50(2)
Cd33 Cd43 Cd44 30_555 3_656 126.70(2)
Cd33 Cd43 Cd44 30_555 34_645 58.50(2)
Cd33 Cd43 Cd44 30_555 12_665 126.70(2)
Cd41 Cd43 Cd41 50_664 75_646 59.09(4)
Cd41 Cd43 Cd42 50_664 25_544 55.94(3)
Cd41 Cd43 Cd42 50_664 4_566 55.94(3)
Cd41 Cd43 Cd44 50_664 26_654 56.66(3)
Cd41 Cd43 Cd44 50_664 3_656 103.85(4)
Cd41 Cd43 Cd44 50_664 34_645 103.85(4)
Cd41 Cd43 Cd44 50_664 12_665 56.66(3)
Cd41 Cd43 Cd42 75_646 25_544 55.94(3)
Cd41 Cd43 Cd42 75_646 4_566 55.94(3)
Cd41 Cd43 Cd44 75_646 26_654 103.85(4)
Cd41 Cd43 Cd44 75_646 3_656 56.66(3)
Cd41 Cd43 Cd44 75_646 34_645 56.66(3)
Cd41 Cd43 Cd44 75_646 12_665 103.85(4)
Cd42 Cd43 Cd42 25_544 4_566 99.85(5)
Cd42 Cd43 Cd44 25_544 26_654 56.42(2)
Cd42 Cd43 Cd44 25_544 3_656 108.88(4)
Cd42 Cd43 Cd44 25_544 34_645 56.42(2)
Cd42 Cd43 Cd44 25_544 12_665 108.88(4)
Cd42 Cd43 Cd44 4_566 26_654 108.88(4)
Cd42 Cd43 Cd44 4_566 3_656 56.42(2)
Cd42 Cd43 Cd44 4_566 34_645 108.88(4)
Cd42 Cd43 Cd44 4_566 12_665 56.42(2)
Cd44 Cd43 Cd44 26_654 3_656 159.46(6)
Cd44 Cd43 Cd44 26_654 34_645 106.26(3)
Cd44 Cd43 Cd44 26_654 12_665 69.90(3)
Cd44 Cd43 Cd44 3_656 34_645 69.90(3)
Cd44 Cd43 Cd44 3_656 12_665 106.26(3)
Cd44 Cd43 Cd44 34_645 12_665 159.46(6)
Cd12 Cd44 Cu12 73_445 73_445 0
Cd12 Cd44 Cu13 73_445 82_556 56.90(5)
Cd12 Cd44 Cd14 73_445 78_556 58.18(3)
Cd12 Cd44 Cd14 73_445 82_556 58.18(3)
Cd12 Cd44 Cd23 73_445 3_656 99.54(4)
Cd12 Cd44 Cd23 73_445 4_566 99.54(4)
Cd12 Cd44 Cd33 73_445 8_656 147.75(4)
Cd12 Cd44 Cd33 73_445 11_566 147.75(4)
Cd12 Cd44 Cd41 73_445 73_445 86.97(4)
Cd12 Cd44 Ir42 73_445 2_665 144.83(4)
Cd12 Cd44 Cd42 73_445 2_665 144.83(4)
Cd12 Cd44 Cd43 73_445 26_655 103.42(3)
Cd12 Cd44 Cd43 73_445 6_566 103.42(3)
Cu12 Cd44 Cu13 73_445 82_556 56.90(5)
Cu12 Cd44 Cd14 73_445 78_556 58.18(3)
Cu12 Cd44 Cd14 73_445 82_556 58.18(3)
Cu12 Cd44 Cd23 73_445 3_656 99.54(4)
Cu12 Cd44 Cd23 73_445 4_566 99.54(4)
Cu12 Cd44 Cd33 73_445 8_656 147.75(4)
Cu12 Cd44 Cd33 73_445 11_566 147.75(4)
Cu12 Cd44 Cd41 73_445 73_445 86.97(4)
Cu12 Cd44 Ir42 73_445 2_665 144.83(4)
Cu12 Cd44 Cd42 73_445 2_665 144.83(4)
Cu12 Cd44 Cd43 73_445 26_655 103.42(3)
Cu12 Cd44 Cd43 73_445 6_566 103.42(3)
Cu13 Cd44 Cd14 82_556 78_556 59.97(3)
Cu13 Cd44 Cd14 82_556 82_556 59.97(3)
Cu13 Cd44 Cd23 82_556 3_656 51.43(4)
Cu13 Cd44 Cd23 82_556 4_566 51.43(4)
Cu13 Cd44 Cd33 82_556 8_656 108.85(4)
Cu13 Cd44 Cd33 82_556 11_566 108.85(4)
Cu13 Cd44 Cd41 82_556 73_445 143.87(6)
Cu13 Cd44 Ir42 82_556 2_665 158.26(5)
Cu13 Cd44 Cd42 82_556 2_665 158.26(5)
Cu13 Cd44 Cd43 82_556 26_655 125.08(4)
Cu13 Cd44 Cd43 82_556 6_566 125.08(4)
Cd14 Cd44 Cd14 78_556 82_556 108.37(4)
Cd14 Cd44 Cd23 78_556 3_656 57.92(3)
Cd14 Cd44 Cd23 78_556 4_566 105.87(3)
Cd14 Cd44 Cd33 78_556 8_656 89.58(3)
Cd14 Cd44 Cd33 78_556 11_566 144.62(4)
Cd14 Cd44 Cd41 78_556 73_445 103.03(4)
Cd14 Cd44 Ir42 78_556 2_665 125.25(3)
Cd14 Cd44 Cd42 78_556 2_665 125.25(3)
Cd14 Cd44 Cd43 78_556 26_655 66.37(3)
Cd14 Cd44 Cd43 78_556 6_566 156.47(4)
Cd14 Cd44 Cd23 82_556 3_656 105.87(3)
Cd14 Cd44 Cd23 82_556 4_566 57.92(3)
Cd14 Cd44 Cd33 82_556 8_656 144.62(4)
Cd14 Cd44 Cd33 82_556 11_566 89.58(3)
Cd14 Cd44 Cd41 82_556 73_445 103.03(4)
Cd14 Cd44 Ir42 82_556 2_665 125.25(3)
Cd14 Cd44 Cd42 82_556 2_665 125.25(3)
Cd14 Cd44 Cd43 82_556 26_655 156.47(4)
Cd14 Cd44 Cd43 82_556 6_566 66.37(3)
Cd23 Cd44 Cd23 3_656 4_566 59.48(2)
Cd23 Cd44 Cd33 3_656 8_656 57.80(3)
Cd23 Cd44 Cd33 3_656 11_566 88.30(3)
Cd23 Cd44 Cd41 3_656 73_445 149.31(4)
Cd23 Cd44 Ir42 3_656 2_665 110.82(4)
Cd23 Cd44 Cd42 3_656 2_665 110.82(4)
Cd23 Cd44 Cd43 3_656 26_655 90.82(4)
Cd23 Cd44 Cd43 3_656 6_566 145.12(4)
Cd23 Cd44 Cd33 4_566 8_656 88.30(3)
Cd23 Cd44 Cd33 4_566 11_566 57.80(3)
Cd23 Cd44 Cd41 4_566 73_445 149.31(4)
Cd23 Cd44 Ir42 4_566 2_665 110.82(4)
Cd23 Cd44 Cd42 4_566 2_665 110.82(4)
Cd23 Cd44 Cd43 4_566 26_655 145.12(4)
Cd23 Cd44 Cd43 4_566 6_566 90.82(4)
Cd33 Cd44 Cd33 8_656 11_566 60.96(3)
Cd33 Cd44 Cd41 8_656 73_445 102.13(4)
Cd33 Cd44 Ir42 8_656 2_665 53.41(3)
Cd33 Cd44 Cd42 8_656 2_665 53.41(3)
Cd33 Cd44 Cd43 8_656 26_655 58.68(2)
Cd33 Cd44 Cd43 8_656 6_566 107.72(3)
Cd33 Cd44 Cd41 11_566 73_445 102.13(4)
Cd33 Cd44 Ir42 11_566 2_665 53.41(3)
Cd33 Cd44 Cd42 11_566 2_665 53.41(3)
Cd33 Cd44 Cd43 11_566 26_655 107.72(3)
Cd33 Cd44 Cd43 11_566 6_566 58.68(2)
Cd41 Cd44 Ir42 73_445 2_665 57.87(3)
Cd41 Cd44 Cd42 73_445 2_665 57.87(3)
Cd41 Cd44 Cd43 73_445 26_655 58.55(4)
Cd41 Cd44 Cd43 73_445 6_566 58.55(4)
Ir42 Cd44 Cd42 2_665 2_665 0
Ir42 Cd44 Cd43 2_665 26_655 60.15(3)
Ir42 Cd44 Cd43 2_665 6_566 60.15(3)
Cd42 Cd44 Cd43 2_665 26_655 60.15(3)
Cd42 Cd44 Cd43 2_665 6_566 60.15(3)
Cd43 Cd44 Cd43 26_655 6_566 108.68(4)

loop_
_geom_bond_atom_site_label_1
_geom_bond_atom_site_label_2
_geom_bond_site_symmetry_2
_geom_bond_distance
Cu11 Cu11 2_555 2.651(2)
Cu11 Cu11 3_555 2.651(2)
Cu11 Cu11 4_555 2.651(2)
Cu11 Cd12 2_664 2.688(2)
Cu11 Cd12 3_646 2.688(2)
Cu11 Cd12 4_466 2.688(2)
Cu11 Cu13 . 2.603(2)
Cu11 Cu13 5_555 2.603(2)
Cu11 Cu13 9_555 2.603(2)
Cu11 Cd14 . 2.8265(18)
Cu11 Cd14 5_555 2.8265(18)
Cu11 Cd14 9_555 2.8265(18)
Cd12 Cu12 . 0
Cd12 Cu13 2_666 2.7515(17)
Cd12 Cu13 6_666 2.7515(17)
Cd12 Cu13 10_666 2.7515(17)
Cd12 Cd14 2_666 2.9014(16)
Cd12 Cd14 6_666 2.9014(16)
Cd12 Cd14 10_666 2.9014(16)
Cd12 Cd44 73_555 2.8703(16)
Cd12 Cd44 29_555 2.8703(16)
Cd12 Cd44 57_555 2.8703(16)
Cu12 Cd14 2_666 2.9014(16)
Cu12 Cd14 6_666 2.9014(16)
Cu12 Cd14 10_666 2.9014(16)
Cu12 Cd44 73_555 2.8703(16)
Cu12 Cd44 29_555 2.8703(16)
Cu12 Cd44 57_555 2.8703(16)
Cu13 Cd23 29_544 2.652(2)
Cu13 Cd23 30_555 2.652(2)
Cu13 Cd44 31_654 2.9050(12)
Cu13 Cd44 32_645 2.9050(12)
Cd14 Cd21 . 2.967(2)
Cd14 Cd23 30_555 3.0349(12)
Cd14 Cd23 58_555 3.0349(12)
Cd14 Cd44 31_654 3.0851(13)
Cd14 Cd44 60_564 3.0851(13)
Cu20 Cd21 . 2.545(2)
Cu20 Cd21 74_555 2.545(2)
Cu20 Cd21 51_555 2.545(2)
Cu20 Cd21 28_555 2.545(2)
Cu20 Cu21 . 2.545(2)
Cu20 Cu21 74_555 2.545(2)
Cu20 Cu21 51_555 2.545(2)
Cu20 Cu21 28_555 2.545(2)
Cd21 Cu21 . 0
Cd21 Cd22 51_555 3.006(2)
Cd21 Cd22 28_555 3.006(2)
Cd21 Cd22 79_555 3.006(2)
Cd21 Cd22 56_555 3.006(2)
Cd21 Cd22 35_555 3.006(2)
Cd21 Cd22 84_555 3.006(2)
Cd22 Cd22 74_555 2.7256(10)
Cd22 Cd22 5_555 3.1071(15)
Cd22 Cd22 9_555 3.1071(15)
Cd22 Cd23 5_555 3.0053(11)
Cd22 Cd23 9_555 3.0053(11)
Cd22 Ir32 . 2.8499(9)
Cd22 Cd33 . 2.9210(15)
Cd23 Cd23 2_665 3.1547(11)
Cd23 Cd31 81_555 2.9586(17)
Cd23 Ir32 . 2.8790(11)
Cd23 Cd33 5_555 3.0152(12)
Cd23 Cd33 9_555 3.0152(12)
Cd23 Cd44 3_656 3.1799(11)
Cd23 Cd44 4_566 3.1799(11)
Cd31 Cd31 77_545 2.9423(17)
Cd31 Cd31 78_555 2.9423(17)
Cd31 Cd31 57_554 2.9423(17)
Cd31 Cd31 58_555 2.9423(17)
Cd31 Cu31 . 0
Cd31 Ir32 25_544 2.7906(5)
Cd31 Ir32 28_555 2.7906(5)
Cd31 Cd33 25_544 2.9968(9)
Cd31 Cd33 28_555 2.9968(9)
Cd31 Cd33 33_544 2.9968(9)
Cd31 Cd33 35_555 2.9968(9)
Ir32 Cd33 . 2.8789(11)
Ir32 Cd33 5_555 2.8789(11)
Ir32 Cd33 9_555 2.8789(11)
Cd33 Cd33 8_656 3.0995(13)
Cd33 Cd33 11_566 3.0995(13)
Cd33 Ir42 2_665 2.7086(13)
Cd33 Cd42 2_665 2.7086(13)
Cd33 Cd43 9_555 3.0612(9)
Cd33 Cd44 8_656 3.0553(13)
Cd33 Cd44 11_566 3.0553(13)
Cd41 Cd41 74_665 2.9640(14)
Cd41 Cd41 51_656 2.9640(14)
Cd41 Cd41 28_566 2.9640(14)
Cd41 Ir42 74_665 2.8603(12)
Cd41 Ir42 51_656 2.8603(12)
Cd41 Ir42 28_566 2.8603(12)
Cd41 Cd42 74_665 2.8603(12)
Cd41 Cd42 51_656 2.8603(12)
Cd41 Cd42 28_566 2.8603(12)
Cd41 Cd43 50_665 3.0054(17)
Cd41 Cd43 78_566 3.0054(17)
Cd41 Cd43 34_656 3.0054(17)
Cd41 Cd44 73_555 2.9433(12)
Cd41 Cd44 29_555 2.9433(12)
Cd41 Cd44 57_555 2.9433(12)
Ir42 Cd42 . 0
Ir42 Cd44 2_665 2.9690(11)
Ir42 Cd44 6_566 2.9690(11)
Ir42 Cd44 10_656 2.9690(11)
Cd42 Cd43 25_555 3.0911(12)
Cd42 Cd43 53_555 3.0911(12)
Cd42 Cd43 81_555 3.0911(12)
Cd42 Cd44 2_665 2.9690(11)
Cd42 Cd44 6_566 2.9690(11)
Cd42 Cd44 10_656 2.9690(11)
Cd43 Cd44 26_654 3.1875(8)
Cd43 Cd44 3_656 3.1875(8)
Cd43 Cd44 34_645 3.1875(8)
Cd43 Cd44 12_665 3.1875(8)

loop_
_twin_individual_id
_twin_individual_mass_fraction_refined
_twin_individual_twin_matrix_11
_twin_individual_twin_matrix_12
_twin_individual_twin_matrix_13
_twin_individual_twin_matrix_21
_twin_individual_twin_matrix_22
_twin_individual_twin_matrix_23
_twin_individual_twin_matrix_31
_twin_individual_twin_matrix_32
_twin_individual_twin_matrix_33
1 0 1 0 0 0 1 0 0 0 1
2 1 -1 0 0 0 -1 0 0 0 -1
